data_2218248
loop_
_publ_author_name
'Gainsford, Graeme J.'
'Bhuiyan, M. Delower H.'
'Kay, Andrew J.'

_publ_section_title
;
 Bis[4-(dimethylamino)phenyl]diazene oxide
;
_journal_coeditor_code SJ2473
_journal_issue 5
_journal_name_full 'Acta Crystallographica Section E'
_journal_page_first o874
_journal_page_last o875
_journal_paper_doi 10.1107/S1600536808006740
_journal_volume 64
_journal_year 2008
_chemical_formula_iupac 'C16 H20 N4 O'
_chemical_formula_moiety 'C16 H20 N4 O'
_chemical_formula_sum 'C16 H20 N4 O'
_chemical_formula_weight 284.36
_chemical_name_systematic
;
Bis[4-(dimethylamino)phenyl]diazene oxide
;
_space_group_IT_number 4
_symmetry_cell_setting monoclinic
_symmetry_space_group_name_Hall 'P 2yb'
_symmetry_space_group_name_H-M 'P 1 21 1'
_atom_sites_solution_hydrogens geom
_atom_sites_solution_primary direct
_atom_sites_solution_secondary difmap
_audit_creation_method SHELXL-97
_cell_angle_alpha 90.00
_cell_angle_beta 109.450(3)
_cell_angle_gamma 90.00
_cell_formula_units_Z 12
_cell_length_a 12.0080(6)
_cell_length_b 22.0379(11)
_cell_length_c 17.3408(8)
_cell_measurement_reflns_used 8860
_cell_measurement_temperature 99(2)
_cell_measurement_theta_max 29.47
_cell_measurement_theta_min 2.49
_cell_volume 4327.0(4)
_computing_cell_refinement 'SAINT (Bruker, 2006)'
_computing_data_collection 'APEX2 (Bruker, 2006)'
_computing_data_reduction
;
SAINT (Bruker, 2006) and SADABS (Bruker, 2006)
;
_computing_molecular_graphics
;
ORTEP-3 (Farrugia, 1997), PLATON (Spek, 2003) and
Mercury (Macrae <i>et al.</i>,  2006)
;
_computing_publication_material
;
SHELXL97 (Sheldrick, 2008), PLATON (Spek, 2003) and Mercury
(Macrae <i>et al.</i>,  2006)
;
_computing_structure_refinement 'SHELXL97 (Sheldrick, 2008)'
_computing_structure_solution 'SHELXS97 (Sheldrick, 2008)'
_diffrn_ambient_temperature 99(2)
_diffrn_detector_area_resol_mean 8.192
_diffrn_measured_fraction_theta_full 0.986
_diffrn_measured_fraction_theta_max 0.986
_diffrn_measurement_device_type
;
Bruker--Nonius APEX2 CCD area-detector
;
_diffrn_measurement_method '\f and \w'
_diffrn_radiation_monochromator graphite
_diffrn_radiation_source 'fine-focus sealed tube'
_diffrn_radiation_type MoK\a
_diffrn_radiation_wavelength 0.71073
_diffrn_reflns_av_R_equivalents 0.0619
_diffrn_reflns_av_sigmaI/netI 0.0478
_diffrn_reflns_limit_h_max 17
_diffrn_reflns_limit_h_min -17
_diffrn_reflns_limit_k_max 31
_diffrn_reflns_limit_k_min -31
_diffrn_reflns_limit_l_max 24
_diffrn_reflns_limit_l_min -24
_diffrn_reflns_number 106040
_diffrn_reflns_theta_full 30.60
_diffrn_reflns_theta_max 30.60
_diffrn_reflns_theta_min 1.81
_diffrn_standards_number 0
_exptl_absorpt_coefficient_mu 0.085
_exptl_absorpt_correction_T_max 1.0
_exptl_absorpt_correction_T_min 0.800
_exptl_absorpt_correction_type multi-scan
_exptl_absorpt_process_details
;
(SADABS; Bruker, 2006; Blessing, 1995)
;
_exptl_crystal_colour orange
_exptl_crystal_density_diffrn 1.310
_exptl_crystal_density_method 'not measured'
_exptl_crystal_description needles
_exptl_crystal_F_000 1824
_exptl_crystal_size_max 0.66
_exptl_crystal_size_mid 0.25
_exptl_crystal_size_min 0.17
_refine_diff_density_max 0.791
_refine_diff_density_min -0.692
_refine_ls_extinction_method none
_refine_ls_goodness_of_fit_ref 1.032
_refine_ls_hydrogen_treatment constr
_refine_ls_matrix_type full
_refine_ls_number_parameters 1113
_refine_ls_number_reflns 13444
_refine_ls_number_restraints 1
_refine_ls_restrained_S_all 1.032
_refine_ls_R_factor_all 0.1742
_refine_ls_R_factor_gt 0.1089
_refine_ls_shift/su_max 0.050
_refine_ls_shift/su_mean 0.001
_refine_ls_structure_factor_coef Fsqd
_refine_ls_weighting_details 'calc w=1/[\s^2^(Fo^2^)+(0.167P)^2^+10.2925P] where P=(Fo^2^+2Fc^2^)/3'
_refine_ls_weighting_scheme calc
_refine_ls_wR_factor_gt 0.3126
_refine_ls_wR_factor_ref 0.3737
_reflns_number_gt 8097
_reflns_number_total 13444
_reflns_threshold_expression I>2\s(I)
_cod_data_source_file sj2473.cif
_cod_data_source_block I
_cod_depositor_comments
;
The following automatic conversions were performed:
'_symmetry_cell_setting' value 'Monoclinic' changed to 'monoclinic'
according to '/home/saulius/struct/CIF-dictionaries/cif_core.dic'
dictionary named 'cif_core.dic' version 2.4.1 from 2010-06-29.

Automatic conversion script
Id: cif_fix_enum 1527 2010-12-29 10:47:43Z saulius 

The following automatic conversions were performed:

'_symmetry_cell_setting' value 'Monoclinic' changed to 'monoclinic'
according to /home/saulius/struct/CIF-dictionaries/cif_core.dic
dictionary named 'cif_core.dic' version 2.4.1 from 2010-06-29.

Automatic conversion script
Id: cif_fix_values 1715 2011-07-08 13:25:40Z adriana 
;
_cod_original_sg_symbol_H-M 'P 21'
_cod_database_code 2218248
_cod_database_fobs_code 2218248

loop_
_symmetry_equiv_pos_as_xyz
'x, y, z'
'-x, y+1/2, -z'

loop_
_atom_site_type_symbol
_atom_site_label
_atom_site_fract_x
_atom_site_fract_y
_atom_site_fract_z
_atom_site_U_iso_or_equiv
_atom_site_adp_type
_atom_site_calc_flag
_atom_site_refinement_flags
_atom_site_occupancy
_atom_site_disorder_assembly
_atom_site_disorder_group
O O11 0.2603(4) 0.1917(2) 0.2315(3) 0.0314(11) Uani d . 1 A 1
N N11 0.4478(5) 0.1429(3) 0.6120(4) 0.0285(12) Uani d . 1 A 1
N N12 0.2049(5) 0.1611(3) 0.2714(4) 0.0296(12) Uani d . 1 A 1
N N13 0.1027(5) 0.1379(2) 0.2445(3) 0.0238(10) Uani d . 1 A 1
N N14 -0.2037(5) 0.1412(3) -0.0806(3) 0.0299(12) Uiso d . 1 A 1
C C11 0.4004(7) 0.1082(4) 0.6655(5) 0.0342(15) Uani d . 1 A 1
H H11A 0.3248 0.1257 0.6641 0.051 Uiso calc R 1 A 1
H H11B 0.4562 0.1096 0.7216 0.051 Uiso calc R 1 A 1
H H11C 0.3886 0.0660 0.6469 0.051 Uiso calc R 1 A 1
C C12 0.5543(6) 0.1753(4) 0.6473(5) 0.0371(16) Uani d . 1 A 1
H H12A 0.6204 0.1516 0.6420 0.056 Uiso calc R 1 A 1
H H12B 0.5666 0.1826 0.7054 0.056 Uiso calc R 1 A 1
H H12C 0.5497 0.2142 0.6191 0.056 Uiso calc R 1 A 1
C C13 0.3877(5) 0.1446(3) 0.5288(4) 0.0273(13) Uani d . 1 A 1
C C14 0.4370(6) 0.1769(3) 0.4765(4) 0.0272(13) Uani d . 1 A 1
H H14 0.5116 0.1964 0.4985 0.033 Uiso calc R 1 A 1
C C15 0.3754(6) 0.1797(3) 0.3941(4) 0.0306(14) Uani d . 1 A 1
H H15 0.4098 0.2006 0.3596 0.037 Uiso calc R 1 A 1
C C16 0.2679(6) 0.1539(3) 0.3598(4) 0.0243(12) Uani d . 1 A 1
C C17 0.2170(6) 0.1222(3) 0.4099(4) 0.0266(13) Uani d . 1 A 1
H H17 0.1415 0.1040 0.3866 0.032 Uiso calc R 1 A 1
C C18 0.2767(6) 0.1174(3) 0.4934(4) 0.0271(13) Uani d . 1 A 1
H H18 0.2421 0.0954 0.5268 0.032 Uiso calc R 1 A 1
C C19 0.0346(6) 0.1450(3) 0.1614(4) 0.0243(12) Uiso d . 1 A 1
C C110 0.0650(6) 0.1720(3) 0.0964(4) 0.0256(12) Uiso d . 1 A 1
H H110 0.1412 0.1892 0.1073 0.031 Uiso calc R 1 A 1
C C111 -0.0159(6) 0.1735(3) 0.0168(4) 0.0266(12) Uiso d . 1 A 1
H H111 0.0031 0.1946 -0.0250 0.032 Uiso calc R 1 A 1
C C112 -0.1269(5) 0.1432(3) -0.0017(3) 0.0219(11) Uiso d . 1 A 1
C C113 -0.1568(6) 0.1185(3) 0.0639(4) 0.0278(13) Uani d . 1 A 1
H H113 -0.2339 0.1025 0.0539 0.033 Uiso calc R 1 A 1
C C114 -0.0770(6) 0.1169(3) 0.1416(4) 0.0282(13) Uani d . 1 A 1
H H114 -0.0973 0.0964 0.1832 0.034 Uiso calc R 1 A 1
C C115 -0.3180(6) 0.1151(3) -0.1004(4) 0.0325(14) Uiso d . 1 A 1
H H15A -0.3136 0.0783 -0.0678 0.049 Uiso calc R 1 A 1
H H15B -0.3477 0.1048 -0.1587 0.049 Uiso calc R 1 A 1
H H15C -0.3716 0.1443 -0.0884 0.049 Uiso calc R 1 A 1
C C116 -0.1732(7) 0.1686(4) -0.1472(4) 0.0343(15) Uani d . 1 A 1
H H16A -0.1949 0.2116 -0.1516 0.052 Uiso calc R 1 A 1
H H16B -0.2160 0.1479 -0.1985 0.052 Uiso calc R 1 A 1
H H16C -0.0880 0.1647 -0.1363 0.052 Uiso calc R 1 A 1
O O21 0.7507(4) 0.3591(3) 0.7787(3) 0.0356(12) Uani d . 1 B 1
N N21 0.5621(5) 0.3088(3) 0.3987(4) 0.0354(13) Uani d . 1 B 1
N N22 0.8010(5) 0.3283(3) 0.7351(4) 0.0339(13) Uiso d . 1 B 1
N N23 0.9052(5) 0.3045(3) 0.7629(4) 0.0314(13) Uani d . 1 B 1
N N24 1.2173(5) 0.3106(3) 1.0890(4) 0.0342(13) Uani d . 1 B 1
C C21 0.6101(7) 0.2753(4) 0.3452(5) 0.0402(17) Uani d . 1 B 1
H H21A 0.5556 0.2779 0.2889 0.060 Uiso calc R 1 B 1
H H21B 0.6206 0.2327 0.3623 0.060 Uiso calc R 1 B 1
H H21C 0.6866 0.2926 0.3482 0.060 Uiso calc R 1 B 1
C C22 0.4564(7) 0.3421(4) 0.3643(6) 0.0438(19) Uani d . 1 B 1
H H22A 0.3942 0.3245 0.3822 0.066 Uiso calc R 1 B 1
H H22B 0.4324 0.3404 0.3045 0.066 Uiso calc R 1 B 1
H H22C 0.4695 0.3844 0.3823 0.066 Uiso calc R 1 B 1
C C23 0.6200(6) 0.3111(3) 0.4801(5) 0.0299(14) Uani d . 1 B 1
C C24 0.5710(7) 0.3433(3) 0.5320(5) 0.0340(15) Uani d . 1 B 1
H H24 0.4966 0.3628 0.5095 0.041 Uiso calc R 1 B 1
C C25 0.6305(6) 0.3464(4) 0.6145(4) 0.0349(15) Uiso d . 1 B 1
H H25 0.5947 0.3662 0.6489 0.042 Uiso calc R 1 B 1
C C26 0.7402(7) 0.3217(3) 0.6480(4) 0.0286(13) Uani d . 1 B 1
C C27 0.7936(7) 0.2906(3) 0.5994(5) 0.0324(14) Uani d . 1 B 1
H H27 0.8692 0.2726 0.6234 0.039 Uiso calc R 1 B 1
C C28 0.7353(6) 0.2863(3) 0.5159(5) 0.0327(15) Uani d . 1 B 1
H H28 0.7726 0.2667 0.4823 0.039 Uiso calc R 1 B 1
C C29 0.9751(6) 0.3115(3) 0.8476(4) 0.0300(13) Uani d . 1 B 1
C C210 0.9447(6) 0.3369(3) 0.9122(5) 0.0343(16) Uani d . 1 B 1
H H210 0.8674 0.3526 0.9016 0.041 Uiso calc R 1 B 1
C C211 1.0259(6) 0.3395(3) 0.9919(5) 0.0321(14) Uani d . 1 B 1
H H211 1.0066 0.3609 1.0333 0.039 Uiso calc R 1 B 1
C C212 1.1371(6) 0.3100(3) 1.0105(4) 0.0278(13) Uiso d . 1 B 1
C C214 1.0861(7) 0.2834(3) 0.8665(5) 0.0321(14) Uani d . 1 B 1
H H214 1.1060 0.2629 0.8246 0.039 Uiso calc R 1 B 1
C C213 1.1669(6) 0.2850(3) 0.9447(4) 0.0301(14) Uani d . 1 B 1
H H213 1.2439 0.2690 0.9546 0.036 Uiso calc R 1 B 1
C C215 1.3306(7) 0.2831(4) 1.1090(5) 0.0378(16) Uiso d . 1 B 1
H H25A 1.3229 0.2434 1.0822 0.057 Uiso calc R 1 B 1
H H25B 1.3644 0.2779 1.1684 0.057 Uiso calc R 1 B 1
H H25C 1.3825 0.3091 1.0901 0.057 Uiso calc R 1 B 1
C C216 1.1852(8) 0.3344(4) 1.1571(5) 0.0416(18) Uani d . 1 B 1
H H26A 1.2002 0.3782 1.1619 0.062 Uiso calc R 1 B 1
H H26B 1.2327 0.3143 1.2078 0.062 Uiso calc R 1 B 1
H H26C 1.1013 0.3268 1.1474 0.062 Uiso calc R 1 B 1
O O31 0.2305(5) 0.2080(3) 0.7569(4) 0.0414(13) Uani d . 1 C 1
N N31 0.0438(7) 0.2581(4) 0.3779(6) 0.052(2) Uani d . 1 C 1
N N32 0.2833(6) 0.2369(3) 0.7173(4) 0.0394(14) Uiso d . 1 C 1
N N33 0.3846(8) 0.2583(3) 0.7408(6) 0.056(2) Uani d . 1 C 1
N N34 0.6924(5) 0.2553(3) 1.0709(4) 0.0403(15) Uani d . 1 C 1
C C31 0.0907(9) 0.2913(5) 0.3239(6) 0.052(2) Uani d . 1 C 1
H H31A 0.0954 0.3345 0.3380 0.078 Uiso calc R 1 C 1
H H31B 0.0388 0.2859 0.2672 0.078 Uiso calc R 1 C 1
H H31C 0.1698 0.2761 0.3297 0.078 Uiso calc R 1 C 1
C C32 -0.0663(8) 0.2233(5) 0.3395(7) 0.054(2) Uani d . 1 C 1
H H32A -0.1269 0.2367 0.3621 0.081 Uiso calc R 1 C 1
H H32B -0.0508 0.1799 0.3506 0.081 Uiso calc R 1 C 1
H H32C -0.0942 0.2301 0.2803 0.081 Uiso calc R 1 C 1
C C33 0.1018(7) 0.2551(4) 0.4614(5) 0.0385(17) Uani d . 1 C 1
C C34 0.0536(7) 0.2251(4) 0.5129(6) 0.0424(19) Uani d . 1 C 1
H H34 -0.0223 0.2072 0.4901 0.051 Uiso calc R 1 C 1
C C35 0.1127(7) 0.2199(4) 0.5985(6) 0.0414(18) Uani d . 1 C 1
H H35 0.0781 0.1995 0.6332 0.050 Uiso calc R 1 C 1
C C36 0.2245(8) 0.2465(4) 0.6288(6) 0.046(2) Uani d . 1 C 1
C C37 0.2731(8) 0.2789(4) 0.5789(6) 0.044(2) Uani d . 1 C 1
H H37 0.3481 0.2977 0.6017 0.053 Uiso calc R 1 C 1
C C38 0.2120(7) 0.2837(4) 0.4962(6) 0.0413(19) Uani d . 1 C 1
H H38 0.2447 0.3065 0.4625 0.050 Uiso calc R 1 C 1
C C39 0.4524(8) 0.2500(4) 0.8300(6) 0.0413(18) Uani d . 1 C 1
C C310 0.4268(7) 0.2212(3) 0.8940(6) 0.0406(19) Uani d . 1 C 1
H H310 0.3542 0.2001 0.8833 0.049 Uiso calc R 1 C 1
C C311 0.5055(7) 0.2233(3) 0.9720(5) 0.0372(17) Uani d . 1 C 1
H H311 0.4840 0.2053 1.0148 0.045 Uiso calc R 1 C 1
C C312 0.6153(7) 0.2506(3) 0.9911(6) 0.044(2) Uani d . 1 C 1
C C313 0.6446(7) 0.2772(3) 0.9275(6) 0.0403(19) Uani d . 1 C 1
H H313 0.7191 0.2963 0.9382 0.048 Uiso calc R 1 C 1
C C314 0.5644(8) 0.2757(4) 0.8484(6) 0.045(2) Uani d . 1 C 1
H H314 0.5866 0.2927 0.8054 0.054 Uiso calc R 1 C 1
C C315 0.8103(7) 0.2825(4) 1.0885(6) 0.049(2) Uani d . 1 C 1
H H35A 0.8483 0.2653 1.0514 0.074 Uiso calc R 1 C 1
H H35B 0.8585 0.2737 1.1452 0.074 Uiso calc R 1 C 1
H H35C 0.8024 0.3265 1.0806 0.074 Uiso calc R 1 C 1
C C316 0.6622(8) 0.2286(5) 1.1377(6) 0.050(2) Uani d . 1 C 1
H H36A 0.5973 0.2515 1.1461 0.074 Uiso calc R 1 C 1
H H36B 0.7312 0.2298 1.1877 0.074 Uiso calc R 1 C 1
H H36C 0.6378 0.1864 1.1244 0.074 Uiso calc R 1 C 1
O O41 0.7975(5) 0.3742(3) 0.2746(4) 0.0451(14) Uani d . 1 D 1
N N41 0.9841(6) 0.4259(4) 0.6541(4) 0.0423(15) Uani d . 1 D 1
N N42 0.7443(7) 0.4037(3) 0.3130(5) 0.0460(18) Uani d . 1 D 1
N N43 0.6439(7) 0.4265(3) 0.2899(5) 0.0485(18) Uani d . 1 D 1
N N44 0.3356(6) 0.4182(3) -0.0370(5) 0.0414(16) Uani d . 1 D 1
C C41 0.9366(7) 0.4595(4) 0.7077(5) 0.0397(17) Uani d . 1 D 1
H H41A 0.9390 0.5030 0.6968 0.060 Uiso calc R 1 D 1
H H41B 0.9839 0.4512 0.7648 0.060 Uiso calc R 1 D 1
H H41C 0.8547 0.4470 0.6980 0.060 Uiso calc R 1 D 1
C C42 1.0936(7) 0.3916(4) 0.6925(6) 0.0438(19) Uani d . 1 D 1
H H42A 1.1146 0.3935 0.7521 0.066 Uiso calc R 1 D 1
H H42B 1.1574 0.4093 0.6763 0.066 Uiso calc R 1 D 1
H H42C 1.0818 0.3492 0.6746 0.066 Uiso calc R 1 D 1
C C43 0.9267(6) 0.4240(3) 0.5705(5) 0.0342(15) Uani d . 1 D 1
C C44 0.9742(7) 0.3915(4) 0.5200(6) 0.0431(19) Uani d . 1 D 1
H H44 1.0474 0.3712 0.5436 0.052 Uiso calc R 1 D 1
C C45 0.9170(8) 0.3880(4) 0.4349(6) 0.047(2) Uani d . 1 D 1
H H45 0.9535 0.3691 0.4002 0.056 Uiso calc R 1 D 1
C C46 0.8027(7) 0.4138(4) 0.4032(5) 0.0397(17) Uani d . 1 D 1
C C47 0.7565(7) 0.4461(4) 0.4530(6) 0.0426(18) Uani d . 1 D 1
H H47 0.6826 0.4659 0.4297 0.051 Uiso calc R 1 D 1
C C48 0.8136(6) 0.4505(3) 0.5349(5) 0.0354(15) Uani d . 1 D 1
H H48 0.7776 0.4714 0.5683 0.043 Uiso calc R 1 D 1
C C49 0.5769(8) 0.4172(4) 0.2026(6) 0.0436(19) Uani d . 1 D 1
C C410 0.6031(6) 0.3912(4) 0.1390(6) 0.0401(18) Uani d . 1 D 1
H H410 0.6795 0.3743 0.1495 0.048 Uiso calc R 1 D 1
C C411 0.5249(7) 0.3885(3) 0.0613(6) 0.0409(19) Uani d . 1 D 1
H H411 0.5446 0.3667 0.0204 0.049 Uiso calc R 1 D 1
C C412 0.4141(6) 0.4183(3) 0.0416(5) 0.0343(15) Uani d . 1 D 1
C C413 0.3850(7) 0.4432(3) 0.1062(5) 0.0381(18) Uani d . 1 D 1
H H413 0.3080 0.4592 0.0961 0.046 Uiso calc R 1 D 1
C C414 0.4664(7) 0.4451(4) 0.1855(5) 0.0393(16) Uani d . 1 D 1
H H414 0.4469 0.4653 0.2277 0.047 Uiso calc R 1 D 1
C C415 0.2199(7) 0.4465(4) -0.0554(5) 0.0433(17) Uiso d . 1 D 1
H H45A 0.1646 0.4280 -0.1047 0.065 Uiso calc R 1 D 1
H H45B 0.2264 0.4900 -0.0644 0.065 Uiso calc R 1 D 1
H H45C 0.1910 0.4404 -0.0093 0.065 Uiso calc R 1 D 1
C C416 0.3707(8) 0.3947(4) -0.1030(5) 0.0470(19) Uiso d . 1 D 1
H H46A 0.4255 0.4232 -0.1150 0.071 Uiso calc R 1 D 1
H H46B 0.3008 0.3896 -0.1518 0.071 Uiso calc R 1 D 1
H H46C 0.4098 0.3554 -0.0872 0.071 Uiso calc R 1 D 1
O O51 0.3067(6) 0.5245(4) 0.2846(4) 0.0333(15) Uani d P 0.724(6) E 1
N N51 0.4915(6) 0.4732(4) 0.6635(5) 0.0276(15) Uani d P 0.724(6) E 1
N N52 0.2534(6) 0.4933(3) 0.3272(5) 0.0223(15) Uiso d P 0.724(6) E 1
N N53 0.1494(6) 0.4704(4) 0.2959(5) 0.0251(15) Uani d P 0.724(6) E 1
N N54 -0.1486(6) 0.4743(3) -0.0247(4) 0.0203(13) Uiso d P 0.724(6) E 1
C C51 0.4444(9) 0.4402(5) 0.7159(6) 0.035(2) Uani d P 0.724(6) E 1
H H51A 0.3809 0.4637 0.7253 0.052 Uiso calc PR 0.724(6) E 1
H H51B 0.5068 0.4326 0.7682 0.052 Uiso calc PR 0.724(6) E 1
H H51C 0.4128 0.4013 0.6903 0.052 Uiso calc PR 0.724(6) E 1
C C52 0.5992(8) 0.5067(6) 0.6998(6) 0.041(3) Uani d P 0.724(6) E 1
H H52A 0.5830 0.5503 0.6918 0.061 Uiso calc PR 0.724(6) E 1
H H52B 0.6571 0.4949 0.6738 0.061 Uiso calc PR 0.724(6) E 1
H H52C 0.6310 0.4978 0.7584 0.061 Uiso calc PR 0.724(6) E 1
C C53 0.4320(7) 0.4775(4) 0.5818(5) 0.0188(16) Uiso d P 0.724(6) E 1
C C54 0.4811(8) 0.5084(4) 0.5292(6) 0.0262(17) Uani d P 0.724(6) E 1
H H54 0.5577 0.5255 0.5514 0.031 Uiso calc PR 0.724(6) E 1
C C55 0.4221(8) 0.5141(4) 0.4483(6) 0.0231(18) Uiso d P 0.724(6) E 1
H H55 0.4552 0.5378 0.4155 0.028 Uiso calc PR 0.724(6) E 1
C C56 0.3148(8) 0.4861(4) 0.4128(5) 0.0243(16) Uani d P 0.724(6) E 1
C C57 0.2605(8) 0.4549(4) 0.4613(6) 0.0255(19) Uiso d P 0.724(6) E 1
H H57 0.1841 0.4378 0.4375 0.031 Uiso calc PR 0.724(6) E 1
C C58 0.3211(7) 0.4493(4) 0.5454(5) 0.0259(17) Uani d P 0.724(6) E 1
H H58 0.2872 0.4262 0.5783 0.031 Uiso calc PR 0.724(6) E 1
C C59 0.0828(7) 0.4753(4) 0.2134(5) 0.0202(17) Uiso d P 0.724(6) E 1
C C510 0.1170(8) 0.5044(4) 0.1516(5) 0.0262(17) Uani d P 0.724(6) E 1
H H510 0.1907 0.5248 0.1643 0.031 Uiso calc PR 0.724(6) E 1
C C511 0.0366(8) 0.5019(4) 0.0698(5) 0.0203(17) Uiso d P 0.724(6) E 1
H H511 0.0604 0.5180 0.0269 0.024 Uiso calc PR 0.724(6) E 1
C C512 -0.0766(7) 0.4765(4) 0.0504(5) 0.0196(14) Uani d P 0.724(6) E 1
C C513 -0.1071(8) 0.4492(4) 0.1152(5) 0.0224(18) Uiso d P 0.724(6) E 1
H H513 -0.1817 0.4301 0.1039 0.027 Uiso calc PR 0.724(6) E 1
C C514 -0.0298(8) 0.4505(4) 0.1936(5) 0.0259(17) Uani d P 0.724(6) E 1
H H514 -0.0538 0.4338 0.2361 0.031 Uiso calc PR 0.724(6) E 1
C C515 -0.2662(8) 0.4479(4) -0.0488(6) 0.0318(19) Uani d P 0.724(6) E 1
H H55A -0.2655 0.4125 -0.0144 0.048 Uiso calc PR 0.724(6) E 1
H H55B -0.2901 0.4353 -0.1062 0.048 Uiso calc PR 0.724(6) E 1
H H55C -0.3222 0.4781 -0.0420 0.048 Uiso calc PR 0.724(6) E 1
C C516 -0.1176(8) 0.5007(5) -0.0933(6) 0.032(2) Uani d P 0.724(6) E 1
H H56A -0.1263 0.5449 -0.0932 0.047 Uiso calc PR 0.724(6) E 1
H H56B -0.1703 0.4842 -0.1451 0.047 Uiso calc PR 0.724(6) E 1
H H56C -0.0357 0.4904 -0.0871 0.047 Uiso calc PR 0.724(6) E 1
O O61 0.7398(8) 0.0396(4) 0.2128(7) 0.046(2) Uani d P 0.674(7) F 1
N N61 0.9297(8) 0.0927(4) 0.5843(5) 0.061(3) Uiso d P 0.674(7) F 1
N N62 0.6883(7) 0.0680(4) 0.2551(5) 0.0270(17) Uiso d P 0.674(7) F 1
N N63 0.5853(10) 0.0893(5) 0.2278(8) 0.037(2) Uiso d P 0.674(7) F 1
N N64 0.2734(8) 0.0849(5) -0.0971(6) 0.0320(19) Uiso d P 0.674(7) F 1
C C61 0.8824(10) 0.1239(6) 0.6478(8) 0.041(3) Uani d P 0.674(7) F 1
H H61A 0.8319 0.1583 0.6220 0.061 Uiso calc PR 0.674(7) F 1
H H61B 0.9490 0.1385 0.6941 0.061 Uiso calc PR 0.674(7) F 1
H H61C 0.8364 0.0946 0.6674 0.061 Uiso calc PR 0.674(7) F 1
C C62 1.0398(11) 0.0546(7) 0.6284(10) 0.050(3) Uani d P 0.674(7) F 1
H H62A 1.0236 0.0285 0.6691 0.075 Uiso calc PR 0.674(7) F 1
H H62B 1.1060 0.0816 0.6556 0.075 Uiso calc PR 0.674(7) F 1
H H62C 1.0601 0.0294 0.5884 0.075 Uiso calc PR 0.674(7) F 1
C C63 0.8699(9) 0.0878(5) 0.5080(6) 0.030(2) Uiso d P 0.674(7) F 1
C C64 0.9224(10) 0.0607(5) 0.4530(8) 0.033(2) Uiso d P 0.674(7) F 1
H H64 1.0019 0.0471 0.4737 0.040 Uiso calc PR 0.674(7) F 1
C C65 0.8603(9) 0.0541(5) 0.3712(7) 0.032(2) Uiso d P 0.674(7) F 1
H H65 0.8948 0.0333 0.3367 0.039 Uiso calc PR 0.674(7) F 1
C C66 0.7487(11) 0.0775(6) 0.3393(8) 0.036(2) Uiso d P 0.674(7) F 1
C C67 0.6967(11) 0.1085(5) 0.3937(9) 0.040(3) Uani d P 0.674(7) F 1
H H67 0.6186 0.1240 0.3725 0.048 Uiso calc PR 0.674(7) F 1
C C68 0.7587(10) 0.1151(5) 0.4735(8) 0.031(2) Uiso d P 0.674(7) F 1
H H68 0.7269 0.1386 0.5071 0.037 Uiso calc PR 0.674(7) F 1
C C69 0.5198(8) 0.0830(5) 0.1439(7) 0.028(2) Uani d P 0.674(7) F 1
C C610 0.5435(9) 0.0536(4) 0.0783(7) 0.0233(18) Uiso d P 0.674(7) F 1
H H610 0.6143 0.0310 0.0885 0.028 Uiso calc PR 0.674(7) F 1
C C611 0.4656(9) 0.0575(4) 0.0008(7) 0.028(2) Uani d P 0.674(7) F 1
H H611 0.4904 0.0421 -0.0420 0.033 Uiso calc PR 0.674(7) F 1
C C612 0.3493(8) 0.0829(4) -0.0215(6) 0.0202(16) Uiso d P 0.674(7) F 1
C C613 0.3270(9) 0.1098(5) 0.0460(6) 0.0243(18) Uiso d P 0.674(7) F 1
H H613 0.2539 0.1301 0.0366 0.029 Uiso calc PR 0.674(7) F 1
C C614 0.4052(10) 0.1081(5) 0.1241(7) 0.0257(19) Uiso d P 0.674(7) F 1
H H614 0.3816 0.1245 0.1669 0.031 Uiso calc PR 0.674(7) F 1
C C615 0.1567(8) 0.1132(5) -0.1147(7) 0.030(2) Uani d P 0.674(7) F 1
H H65A 0.1219 0.1001 -0.0737 0.045 Uiso calc PR 0.674(7) F 1
H H65B 0.1053 0.1008 -0.1692 0.045 Uiso calc PR 0.674(7) F 1
H H65C 0.1653 0.1574 -0.1128 0.045 Uiso calc PR 0.674(7) F 1
C C616 0.3071(12) 0.0613(6) -0.1642(9) 0.044(3) Uani d P 0.674(7) F 1
H H66A 0.3704 0.0864 -0.1713 0.066 Uiso calc PR 0.674(7) F 1
H H66B 0.2387 0.0621 -0.2145 0.066 Uiso calc PR 0.674(7) F 1
H H66C 0.3351 0.0195 -0.1521 0.066 Uiso calc PR 0.674(7) F 1
O O71 0.7848(15) 0.0407(8) 0.2568(11) 0.0392(16) Uiso d P 0.326(7) F 2
N N71 0.9709(17) 0.0889(9) 0.6398(12) 0.0392(16) Uiso d P 0.326(7) F 2
N N72 0.7342(18) 0.0704(9) 0.3016(14) 0.0392(16) Uiso d P 0.326(7) F 2
N N73 0.6248(18) 0.0929(10) 0.2716(13) 0.0392(16) Uiso d P 0.326(7) F 2
N N74 0.3176(19) 0.0895(10) -0.0585(15) 0.0392(16) Uiso d P 0.326(7) F 2
C C71 0.928(2) 0.1216(11) 0.6991(15) 0.0392(16) Uiso d P 0.326(7) F 2
C C72 1.085(2) 0.0566(11) 0.6823(15) 0.0392(16) Uiso d P 0.326(7) F 2
C C73 0.9297(8) 0.0927(4) 0.5843(5) 0.0392(16) Uiso d P 0.326(7) F 2
C C74 0.955(2) 0.0575(11) 0.4994(15) 0.0392(16) Uiso d P 0.326(7) F 2
C C75 0.897(2) 0.0515(11) 0.4145(18) 0.0392(16) Uiso d P 0.326(7) F 2
C C76 0.784(2) 0.0811(11) 0.3878(15) 0.0392(16) Uiso d P 0.326(7) F 2
C C77 0.744(2) 0.1132(12) 0.439(2) 0.0392(16) Uiso d P 0.326(7) F 2
C C78 0.803(2) 0.1176(11) 0.5202(15) 0.0392(16) Uiso d P 0.326(7) F 2
C C79 0.566(2) 0.0846(12) 0.1887(19) 0.0392(16) Uiso d P 0.326(7) F 2
C C710 0.579(2) 0.0576(12) 0.1158(17) 0.0392(16) Uiso d P 0.326(7) F 2
C C711 0.517(2) 0.0525(12) 0.0420(19) 0.0392(16) Uiso d P 0.326(7) F 2
C C712 0.399(2) 0.0862(11) 0.0239(14) 0.0392(16) Uiso d P 0.326(7) F 2
C C713 0.369(2) 0.1109(11) 0.0872(18) 0.0392(16) Uiso d P 0.326(7) F 2
C C714 0.451(2) 0.1110(11) 0.1669(15) 0.0392(16) Uiso d P 0.326(7) F 2
C C715 0.205(2) 0.1199(11) -0.0706(15) 0.0392(16) Uiso d P 0.326(7) F 2
C C716 0.355(2) 0.0676(12) -0.1252(16) 0.0392(16) Uiso d P 0.326(7) F 2
O O81 0.2568(15) 0.5270(8) 0.2269(11) 0.0332(15) Uiso d P 0.276(6) E 2
N N81 0.450(2) 0.4766(11) 0.6105(17) 0.0332(15) Uiso d P 0.276(6) E 2
N N82 0.1979(18) 0.4941(10) 0.2666(13) 0.0332(15) Uiso d P 0.276(6) E 2
N N83 0.102(2) 0.4712(11) 0.2388(16) 0.0332(15) Uiso d P 0.276(6) E 2
N N84 -0.2127(18) 0.4776(10) -0.0865(12) 0.0332(15) Uiso d P 0.276(6) E 2
C C81 0.396(2) 0.4413(12) 0.6636(16) 0.0332(15) Uiso d P 0.276(6) E 2
C C82 0.548(2) 0.5087(11) 0.6387(15) 0.0332(15) Uiso d P 0.276(6) E 2
C C83 0.378(2) 0.4779(12) 0.5188(15) 0.0332(15) Uiso d P 0.276(6) E 2
C C84 0.443(3) 0.5115(13) 0.478(2) 0.0332(15) Uiso d P 0.276(6) E 2
C C85 0.368(2) 0.5129(11) 0.3862(15) 0.0332(15) Uiso d P 0.276(6) E 2
C C86 0.270(2) 0.4881(12) 0.3595(19) 0.0332(15) Uiso d P 0.276(6) E 2
C C87 0.214(2) 0.4570(12) 0.4066(15) 0.0332(15) Uiso d P 0.276(6) E 2
C C88 0.275(2) 0.4508(13) 0.492(2) 0.0332(15) Uiso d P 0.276(6) E 2
C C89 0.028(2) 0.4783(12) 0.1540(15) 0.0332(15) Uiso d P 0.276(6) E 2
C C810 0.065(3) 0.5061(13) 0.0922(19) 0.0332(15) Uiso d P 0.276(6) E 2
C C811 -0.025(2) 0.5085(11) 0.0060(15) 0.0332(15) Uiso d P 0.276(6) E 2
C C813 -0.167(2) 0.4549(11) 0.0545(15) 0.0332(15) Uiso d P 0.276(6) E 2
C C814 -0.075(3) 0.4494(13) 0.139(2) 0.0332(15) Uiso d P 0.276(6) E 2
C C815 -0.326(2) 0.4524(11) -0.1049(15) 0.0332(15) Uiso d P 0.276(6) E 2
C C816 -0.184(2) 0.5034(11) -0.1507(15) 0.0332(15) Uiso d P 0.276(6) E 2

loop_
_atom_site_aniso_label
_atom_site_aniso_U_11
_atom_site_aniso_U_22
_atom_site_aniso_U_33
_atom_site_aniso_U_12
_atom_site_aniso_U_13
_atom_site_aniso_U_23
O11 0.027(2) 0.039(3) 0.035(2) -0.010(2) 0.0199(19) 0.003(2)
N11 0.020(2) 0.033(3) 0.034(3) 0.001(2) 0.011(2) -0.002(2)
N12 0.033(3) 0.022(2) 0.046(3) 0.001(2) 0.028(2) 0.003(2)
N13 0.023(2) 0.022(2) 0.031(2) 0.0015(19) 0.0146(19) 0.0025(19)
C11 0.030(3) 0.041(4) 0.035(3) 0.000(3) 0.015(3) 0.006(3)
C12 0.025(3) 0.042(4) 0.040(3) -0.006(3) 0.006(3) -0.002(3)
C13 0.020(3) 0.027(3) 0.038(3) 0.005(2) 0.014(2) 0.007(3)
C14 0.023(3) 0.026(3) 0.037(3) 0.003(2) 0.015(2) 0.000(2)
C15 0.031(3) 0.029(3) 0.036(3) 0.006(3) 0.016(3) 0.009(3)
C16 0.025(3) 0.016(3) 0.036(3) 0.002(2) 0.016(2) -0.002(2)
C17 0.023(3) 0.028(3) 0.031(3) 0.000(2) 0.012(2) 0.003(2)
C18 0.022(3) 0.026(3) 0.035(3) 0.001(2) 0.012(2) -0.001(2)
C113 0.026(3) 0.029(3) 0.036(3) -0.010(2) 0.020(3) -0.008(3)
C114 0.034(3) 0.021(3) 0.035(3) 0.003(2) 0.018(3) 0.003(2)
C116 0.038(4) 0.038(4) 0.031(3) 0.000(3) 0.018(3) 0.002(3)
O21 0.028(2) 0.041(3) 0.049(3) 0.004(2) 0.026(2) -0.006(2)
N21 0.029(3) 0.037(3) 0.048(3) 0.008(2) 0.023(2) 0.007(3)
N23 0.034(3) 0.019(2) 0.057(4) 0.005(2) 0.036(3) 0.001(2)
N24 0.031(3) 0.039(3) 0.039(3) 0.005(2) 0.020(2) -0.006(2)
C21 0.040(4) 0.037(4) 0.054(4) 0.006(3) 0.030(3) 0.002(3)
C22 0.033(4) 0.047(5) 0.058(5) 0.010(3) 0.024(3) 0.004(4)
C23 0.027(3) 0.021(3) 0.053(4) -0.004(2) 0.029(3) -0.003(2)
C24 0.033(3) 0.033(3) 0.047(4) -0.001(3) 0.028(3) 0.003(3)
C26 0.042(3) 0.017(3) 0.037(3) -0.007(2) 0.025(3) -0.002(2)
C27 0.032(3) 0.027(3) 0.046(4) 0.003(3) 0.023(3) 0.002(3)
C28 0.033(3) 0.023(3) 0.051(4) 0.003(2) 0.026(3) 0.004(3)
C29 0.034(3) 0.024(3) 0.039(3) -0.001(3) 0.021(3) 0.007(3)
C210 0.029(3) 0.024(3) 0.056(4) -0.007(2) 0.022(3) -0.003(3)
C211 0.027(3) 0.029(3) 0.048(4) 0.004(3) 0.023(3) 0.005(3)
C214 0.037(3) 0.024(3) 0.041(3) -0.002(2) 0.022(3) -0.001(3)
C213 0.033(3) 0.025(3) 0.044(3) 0.011(2) 0.028(3) 0.009(3)
C216 0.044(4) 0.043(5) 0.047(4) 0.005(4) 0.027(3) -0.010(3)
O31 0.040(3) 0.040(3) 0.056(3) -0.008(2) 0.032(3) 0.007(2)
N31 0.045(4) 0.048(4) 0.072(5) -0.003(3) 0.032(4) 0.014(4)
N33 0.059(5) 0.032(4) 0.106(7) -0.018(3) 0.064(5) -0.016(4)
N34 0.024(3) 0.042(3) 0.060(4) -0.006(2) 0.021(3) 0.006(3)
C31 0.056(5) 0.042(5) 0.077(6) 0.010(4) 0.046(5) 0.015(4)
C32 0.041(4) 0.051(5) 0.078(6) -0.003(4) 0.033(4) 0.001(5)
C33 0.037(4) 0.030(4) 0.057(5) 0.004(3) 0.027(3) -0.008(3)
C34 0.033(4) 0.036(4) 0.066(5) 0.004(3) 0.028(4) 0.011(4)
C35 0.041(4) 0.031(4) 0.062(5) 0.007(3) 0.032(4) 0.003(3)
C36 0.044(4) 0.040(4) 0.059(5) 0.013(4) 0.025(4) -0.003(4)
C37 0.038(4) 0.030(4) 0.066(5) 0.005(3) 0.021(4) -0.012(3)
C38 0.035(4) 0.029(4) 0.074(5) 0.004(3) 0.036(4) 0.004(3)
C39 0.047(4) 0.025(3) 0.059(5) 0.009(3) 0.026(4) -0.009(3)
C310 0.030(3) 0.025(3) 0.077(5) -0.010(2) 0.032(3) -0.024(3)
C311 0.032(3) 0.026(3) 0.068(5) 0.002(2) 0.037(3) 0.000(3)
C312 0.042(4) 0.022(3) 0.084(6) -0.004(3) 0.041(4) -0.009(3)
C313 0.038(4) 0.019(3) 0.075(6) 0.002(3) 0.034(4) -0.004(3)
C314 0.053(5) 0.027(4) 0.072(6) -0.006(3) 0.044(4) -0.007(3)
C315 0.032(3) 0.045(4) 0.078(6) -0.015(3) 0.029(4) -0.012(4)
C316 0.039(4) 0.059(6) 0.060(5) -0.009(4) 0.029(4) -0.002(4)
O41 0.039(3) 0.043(3) 0.069(4) 0.006(3) 0.039(3) -0.004(3)
N41 0.035(3) 0.048(4) 0.051(4) 0.005(3) 0.022(3) -0.005(3)
N42 0.054(4) 0.027(3) 0.081(5) 0.001(3) 0.054(4) 0.000(3)
N43 0.056(4) 0.027(3) 0.081(5) 0.009(3) 0.047(4) 0.003(3)
N44 0.035(3) 0.035(3) 0.063(4) 0.000(2) 0.029(3) -0.015(3)
C41 0.040(4) 0.037(4) 0.049(4) 0.006(3) 0.024(3) 0.003(3)
C42 0.031(3) 0.046(5) 0.061(5) 0.009(3) 0.025(3) 0.001(4)
C43 0.032(3) 0.028(3) 0.052(4) -0.005(2) 0.026(3) 0.002(3)
C44 0.040(4) 0.041(4) 0.062(5) 0.000(3) 0.036(4) -0.005(4)
C45 0.051(4) 0.038(4) 0.070(6) -0.003(3) 0.044(4) 0.009(4)
C46 0.045(4) 0.032(4) 0.052(4) -0.008(3) 0.029(3) 0.002(3)
C47 0.040(4) 0.032(4) 0.064(5) -0.001(3) 0.028(4) 0.011(3)
C48 0.031(3) 0.028(3) 0.058(4) -0.001(3) 0.028(3) -0.003(3)
C49 0.047(4) 0.023(3) 0.066(5) -0.009(3) 0.026(4) 0.005(3)
C410 0.025(3) 0.027(4) 0.075(5) 0.005(3) 0.026(3) 0.014(3)
C411 0.038(4) 0.022(3) 0.081(6) -0.007(3) 0.044(4) -0.007(3)
C412 0.033(3) 0.022(3) 0.061(4) 0.003(3) 0.034(3) 0.003(3)
C413 0.040(4) 0.019(3) 0.071(5) -0.006(3) 0.039(4) -0.003(3)
C414 0.048(4) 0.031(4) 0.050(4) 0.003(3) 0.031(3) 0.008(3)
O51 0.035(3) 0.035(4) 0.040(4) -0.009(3) 0.025(3) 0.000(3)
N51 0.023(3) 0.030(4) 0.030(4) -0.001(3) 0.008(3) 0.003(3)
N53 0.019(3) 0.027(4) 0.037(4) 0.005(3) 0.019(3) 0.000(3)
C51 0.033(5) 0.037(5) 0.040(5) 0.003(4) 0.021(4) 0.009(4)
C52 0.023(4) 0.057(7) 0.039(5) 0.004(4) 0.005(4) 0.004(5)
C54 0.025(4) 0.018(4) 0.036(5) 0.002(3) 0.011(3) 0.000(3)
C56 0.027(4) 0.020(4) 0.029(4) 0.007(3) 0.012(3) 0.001(3)
C58 0.022(4) 0.020(4) 0.035(4) 0.000(3) 0.009(3) -0.001(3)
C510 0.032(4) 0.019(4) 0.032(4) 0.003(3) 0.017(3) -0.005(3)
C512 0.026(4) 0.013(3) 0.025(3) 0.005(3) 0.016(3) -0.001(3)
C514 0.031(4) 0.020(4) 0.032(4) 0.004(3) 0.018(3) 0.001(3)
C515 0.026(4) 0.023(4) 0.055(5) -0.001(3) 0.024(4) -0.001(4)
C516 0.034(4) 0.033(4) 0.038(4) 0.006(3) 0.026(4) 0.012(3)
O61 0.038(4) 0.039(5) 0.074(6) 0.013(4) 0.038(4) -0.001(4)
C61 0.031(5) 0.033(6) 0.065(8) -0.008(4) 0.025(5) -0.011(5)
C62 0.031(6) 0.043(7) 0.080(10) 0.000(5) 0.024(6) 0.002(7)
C67 0.034(5) 0.025(5) 0.059(7) -0.014(4) 0.012(5) 0.001(5)
C69 0.020(4) 0.021(4) 0.044(6) -0.002(3) 0.013(4) 0.012(4)
C611 0.026(4) 0.015(4) 0.054(6) 0.011(3) 0.029(5) 0.016(4)
C615 0.022(4) 0.032(5) 0.043(5) 0.006(3) 0.021(4) 0.004(4)
C616 0.044(6) 0.047(7) 0.055(7) 0.000(6) 0.037(6) -0.005(6)

loop_
_atom_type_symbol
_atom_type_description
_atom_type_scat_dispersion_real
_atom_type_scat_dispersion_imag
_atom_type_scat_source
C C 0.0033 0.0000 'International Tables Vol C Tables 4.2.6.8 and 6.1.1.4'
H H 0.0000 0.0000 'International Tables Vol C Tables 4.2.6.8 and 6.1.1.4'
N N 0.0061 0.0000 'International Tables Vol C Tables 4.2.6.8 and 6.1.1.4'
O O 0.0106 0.0000 'International Tables Vol C Tables 4.2.6.8 and 6.1.1.4'

loop_
_geom_angle_atom_site_label_1
_geom_angle_atom_site_label_2
_geom_angle_atom_site_label_3
_geom_angle
C13 N11 C12 121.4(6)
C13 N11 C11 120.0(6)
C12 N11 C11 118.5(6)
N13 N12 O11 128.2(6)
N13 N12 C16 116.1(5)
O11 N12 C16 115.7(5)
N12 N13 C19 119.6(5)
C112 N14 C115 121.8(6)
C112 N14 C116 121.0(6)
C115 N14 C116 117.0(6)
N11 C13 C18 122.4(6)
N11 C13 C14 119.5(6)
C18 C13 C14 118.0(6)
C15 C14 C13 119.3(6)
C15 C14 H14 120.4
C13 C14 H14 120.4
C16 C15 C14 122.8(7)
C16 C15 H15 118.6
C14 C15 H15 118.6
C15 C16 C17 119.1(6)
C15 C16 N12 119.7(6)
C17 C16 N12 121.2(6)
C18 C17 C16 120.2(6)
C18 C17 H17 119.9
C16 C17 H17 119.9
C17 C18 C13 120.6(6)
C17 C18 H18 119.7
C13 C18 H18 119.7
N13 C19 C114 112.4(6)
N13 C19 C110 129.9(6)
C114 C19 C110 117.6(6)
C111 C110 C19 121.0(6)
C111 C110 H110 119.5
C19 C110 H110 119.5
C110 C111 C112 119.9(6)
C110 C111 H111 120.0
C112 C111 H111 120.0
N14 C112 C113 121.6(6)
N14 C112 C111 120.3(6)
C113 C112 C111 118.0(5)
C114 C113 C112 121.3(6)
C114 C113 H113 119.4
C112 C113 H113 119.4
C113 C114 C19 121.7(6)
C113 C114 H114 119.1
C19 C114 H114 119.1
C23 N21 C22 119.9(6)
C23 N21 C21 120.8(6)
C22 N21 C21 119.2(7)
N23 N22 O21 124.9(6)
N23 N22 C26 115.8(6)
O21 N22 C26 119.2(6)
N22 N23 C29 120.0(6)
C212 N24 C215 122.1(6)
C212 N24 C216 121.1(6)
C215 N24 C216 116.5(6)
N21 C23 C24 120.2(6)
N21 C23 C28 121.9(6)
C24 C23 C28 117.6(7)
C25 C24 C23 120.3(7)
C25 C24 H24 119.9
C23 C24 H24 119.9
C26 C25 C24 121.2(7)
C26 C25 H25 119.4
C24 C25 H25 119.4
C25 C26 C27 120.8(7)
C25 C26 N22 118.9(6)
C27 C26 N22 120.4(7)
C28 C27 C26 119.3(7)
C28 C27 H27 120.3
C26 C27 H27 120.3
C27 C28 C23 120.6(7)
C27 C28 H28 119.7
C23 C28 H28 119.7
C210 C29 C214 117.9(7)
C210 C29 N23 129.7(6)
C214 C29 N23 112.1(6)
C211 C210 C29 121.5(7)
C211 C210 H210 119.3
C29 C210 H210 119.3
C210 C211 C212 119.8(7)
C210 C211 H211 120.1
C212 C211 H211 120.1
N24 C212 C213 121.2(6)
N24 C212 C211 120.9(6)
C213 C212 C211 117.7(6)
C213 C214 C29 121.2(7)
C213 C214 H214 119.4
C29 C214 H214 119.4
C214 C213 C212 121.3(6)
C214 C213 H213 119.4
C212 C213 H213 119.4
C33 N31 C31 122.3(8)
C33 N31 C32 120.5(7)
C31 N31 C32 117.0(9)
N33 N32 O31 129.3(8)
N33 N32 C36 111.3(8)
O31 N32 C36 119.3(7)
N32 N33 C39 115.3(7)
C312 N34 C316 120.3(6)
C312 N34 C315 120.8(7)
C316 N34 C315 118.6(7)
C34 C33 N31 121.7(8)
C34 C33 C38 118.2(8)
N31 C33 C38 120.1(8)
C33 C34 C35 122.9(8)
C33 C34 H34 118.6
C35 C34 H34 118.6
C36 C35 C34 116.2(8)
C36 C35 H35 121.9
C34 C35 H35 121.9
C37 C36 C35 122.1(9)
C37 C36 N32 124.5(8)
C35 C36 N32 113.4(8)
C38 C37 C36 119.8(8)
C38 C37 H37 120.1
C36 C37 H37 120.1
C37 C38 C33 120.7(8)
C37 C38 H38 119.7
C33 C38 H38 119.7
C314 C39 C310 116.9(8)
C314 C39 N33 109.7(8)
C310 C39 N33 133.4(8)
C311 C310 C39 120.5(7)
C311 C310 H310 119.8
C39 C310 H310 119.8
C310 C311 C312 122.6(8)
C310 C311 H311 118.7
C312 C311 H311 118.7
C311 C312 N34 122.4(8)
C311 C312 C313 117.7(9)
N34 C312 C313 119.8(7)
C314 C313 C312 119.7(8)
C314 C313 H313 120.1
C312 C313 H313 120.1
C313 C314 C39 122.3(8)
C313 C314 H314 118.8
C39 C314 H314 118.8
C43 N41 C41 121.6(7)
C43 N41 C42 121.2(7)
C41 N41 C42 117.2(7)
N43 N42 O41 130.8(9)
N43 N42 C46 110.0(7)
O41 N42 C46 119.2(7)
N42 N43 C49 114.4(7)
C412 N44 C416 120.2(6)
C412 N44 C415 120.3(6)
C416 N44 C415 119.3(7)
N41 C43 C44 120.6(7)
N41 C43 C48 121.0(7)
C44 C43 C48 118.1(8)
C43 C44 C45 122.0(8)
C43 C44 H44 119.0
C45 C44 H44 119.0
C44 C45 C46 117.1(7)
C44 C45 H45 121.4
C46 C45 H45 121.4
C47 C46 C45 120.4(8)
C47 C46 N42 125.9(8)
C45 C46 N42 113.6(7)
C48 C47 C46 121.7(8)
C48 C47 H47 119.1
C46 C47 H47 119.1
C47 C48 C43 120.2(7)
C47 C48 H48 119.9
C43 C48 H48 119.9
C410 C49 C414 118.0(8)
C410 C49 N43 133.9(8)
C414 C49 N43 108.1(7)
C411 C410 C49 123.2(7)
C411 C410 H410 118.4
C49 C410 H410 118.4
C410 C411 C412 120.0(7)
C410 C411 H411 120.0
C412 C411 H411 120.0
N44 C412 C413 121.7(7)
N44 C412 C411 121.1(7)
C413 C412 C411 117.0(8)
C412 C413 C414 121.5(7)
C412 C413 H413 119.2
C414 C413 H413 119.2
C413 C414 C49 119.8(8)
C413 C414 H414 120.1
C49 C414 H414 120.1
C53 N51 C51 121.2(8)
C53 N51 C52 120.2(8)
C51 N51 C52 118.3(8)
N53 N52 O51 123.4(8)
N53 N52 C56 119.2(8)
O51 N52 C56 117.4(7)
N52 N53 C59 123.2(7)
C512 N54 C515 124.0(7)
C512 N54 C516 122.0(7)
C515 N54 C516 114.0(7)
N51 C53 C54 121.2(8)
N51 C53 C58 121.6(8)
C54 C53 C58 117.1(8)
C55 C54 C53 121.9(8)
C55 C54 H54 119.0
C53 C54 H54 119.0
C54 C55 C56 120.8(9)
C54 C55 H55 119.6
C56 C55 H55 119.6
C55 C56 C57 120.3(8)
C55 C56 N52 119.9(8)
C57 C56 N52 119.6(8)
C58 C57 C56 118.9(8)
C58 C57 H57 120.6
C56 C57 H57 120.6
C57 C58 C53 120.7(8)
C57 C58 H58 119.6
C53 C58 H58 119.6
N53 C59 C514 113.7(8)
N53 C59 C510 126.8(8)
C514 C59 C510 119.5(8)
C59 C510 C511 117.5(8)
C59 C510 H510 121.3
C511 C510 H510 121.3
C512 C511 C510 122.3(8)
C512 C511 H511 118.8
C510 C511 H511 118.8
N54 C512 C511 121.4(7)
N54 C512 C513 121.0(8)
C511 C512 C513 117.5(8)
C514 C513 C512 120.5(8)
C514 C513 H513 119.7
C512 C513 H513 119.7
C513 C514 C59 122.4(8)
C513 C514 H514 118.8
C59 C514 H514 118.8
C63 N61 C62 124.1(10)
C63 N61 C61 123.8(10)
C62 N61 C61 110.2(10)
N63 N62 O61 124.9(10)
N63 N62 C66 115.8(10)
O61 N62 C66 119.3(10)
N62 N63 C69 119.4(10)
C612 N64 C616 119.9(10)
C612 N64 C615 120.9(9)
C616 N64 C615 119.2(10)
N61 C63 C68 122.0(10)
N61 C63 C64 120.1(10)
C68 C63 C64 117.4(10)
C65 C64 C63 121.5(10)
C65 C64 H64 119.2
C63 C64 H64 119.2
C66 C65 C64 119.9(11)
C66 C65 H65 120.0
C64 C65 H65 120.0
C65 C66 N62 117.2(11)
C65 C66 C67 119.1(11)
N62 C66 C67 123.6(11)
C68 C67 C66 120.4(12)
C68 C67 H67 119.8
C66 C67 H67 119.8
C67 C68 C63 121.0(12)
C67 C68 H68 119.5
C63 C68 H68 119.5
N63 C69 C614 112.0(10)
N63 C69 C610 132.9(10)
C614 C69 C610 115.0(10)
C611 C610 C69 120.5(9)
C611 C610 H610 119.7
C69 C610 H610 119.7
C610 C611 C612 125.4(9)
C610 C611 H611 117.3
C612 C611 H611 117.3
N64 C612 C613 123.2(9)
N64 C612 C611 124.6(9)
C613 C612 C611 112.1(9)
C614 C613 C612 123.4(9)
C614 C613 H613 118.3
C612 C613 H613 118.3
C613 C614 C69 122.8(10)
C613 C614 H614 118.6
C69 C614 H614 118.6
C71 N71 C72 111.3(18)
O71 N72 N73 123(2)
O71 N72 C76 126(2)
N73 N72 C76 111(2)
N72 N73 C79 117(2)
C712 N74 C716 119(2)
C712 N74 C715 117(2)
C716 N74 C715 124(2)
C74 C75 C76 112(2)
C77 C76 N72 131(2)
C77 C76 C75 122(2)
N72 C76 C75 106(2)
C76 C77 C78 123(3)
N73 C79 C714 109(2)
N73 C79 C710 143(2)
C714 C79 C710 108(3)
C711 C710 C79 136(3)
C710 C711 C712 111(2)
C713 C712 N74 120(2)
C713 C712 C711 120(2)
N74 C712 C711 120(2)
C712 C713 C714 120(2)
C713 C714 C79 124(2)
C82 N81 C81 124(2)
C82 N81 C83 120(2)
C81 N81 C83 116(2)
N83 N82 O81 128(2)
N83 N82 C86 121(2)
O81 N82 C86 111.4(18)
N82 N83 C89 123(2)
C816 N84 C815 117(2)
C88 C83 C84 132(3)
C88 C83 N81 120(2)
C84 C83 N81 108(2)
C83 C84 C85 107(2)
C86 C85 C84 122(3)
C85 C86 C87 125(3)
C85 C86 N82 119(2)
C87 C86 N82 116(2)
C86 C87 C88 119(2)
C83 C88 C87 115(3)
C814 C89 C810 124(3)
C814 C89 N83 111(2)
C810 C89 N83 124(2)
C89 C810 C811 117(2)
C89 C814 C813 119(2)

loop_
_geom_bond_atom_site_label_1
_geom_bond_atom_site_label_2
_geom_bond_distance
O11 N12 1.297(7)
N11 C13 1.381(8)
N11 C12 1.414(9)
N11 C11 1.456(9)
N12 N13 1.266(8)
N12 C16 1.475(9)
N13 C19 1.409(8)
N14 C112 1.373(8)
N14 C115 1.422(9)
N14 C116 1.453(9)
C11 H11A 0.9800
C11 H11B 0.9800
C11 H11C 0.9800
C12 H12A 0.9800
C12 H12B 0.9800
C12 H12C 0.9800
C13 C18 1.402(9)
C13 C14 1.428(9)
C14 C15 1.376(10)
C14 H14 0.9500
C15 C16 1.354(9)
C15 H15 0.9500
C16 C17 1.403(9)
C17 C18 1.390(9)
C17 H17 0.9500
C18 H18 0.9500
C19 C114 1.411(9)
C19 C110 1.424(9)
C110 C111 1.399(8)
C110 H110 0.9500
C111 C112 1.429(9)
C111 H111 0.9500
C112 C113 1.411(9)
C113 C114 1.369(10)
C113 H113 0.9500
C114 H114 0.9500
C115 H15A 0.9800
C115 H15B 0.9800
C115 H15C 0.9800
C116 H16A 0.9800
C116 H16B 0.9800
C116 H16C 0.9800
O21 N22 1.303(8)
N21 C23 1.351(10)
N21 C22 1.414(10)
N21 C21 1.447(10)
N22 N23 1.294(9)
N22 C26 1.450(9)
N23 C29 1.436(10)
N24 C212 1.381(9)
N24 C215 1.423(10)
N24 C216 1.456(9)
C21 H21A 0.9800
C21 H21B 0.9800
C21 H21C 0.9800
C22 H22A 0.9800
C22 H22B 0.9800
C22 H22C 0.9800
C23 C24 1.419(9)
C23 C28 1.424(10)
C24 C25 1.371(10)
C24 H24 0.9500
C25 C26 1.364(10)
C25 H25 0.9500
C26 C27 1.396(9)
C27 C28 1.385(10)
C27 H27 0.9500
C28 H28 0.9500
C29 C210 1.404(10)
C29 C214 1.406(10)
C210 C211 1.402(11)
C210 H210 0.9500
C211 C212 1.423(9)
C211 H211 0.9500
C212 C213 1.415(9)
C214 C213 1.381(10)
C214 H214 0.9500
C213 H213 0.9500
C215 H25A 0.9800
C215 H25B 0.9800
C215 H25C 0.9800
C216 H26A 0.9800
C216 H26B 0.9800
C216 H26C 0.9800
O31 N32 1.252(8)
N31 C33 1.384(12)
N31 C31 1.444(11)
N31 C32 1.482(12)
N32 N33 1.241(10)
N32 C36 1.476(11)
N33 C39 1.501(13)
N34 C312 1.390(12)
N34 C316 1.448(11)
N34 C315 1.472(9)
C31 H31A 0.9800
C31 H31B 0.9800
C31 H31C 0.9800
C32 H32A 0.9800
C32 H32B 0.9800
C32 H32C 0.9800
C33 C34 1.383(11)
C33 C38 1.407(11)
C34 C35 1.421(13)
C34 H34 0.9500
C35 C36 1.397(12)
C35 H35 0.9500
C36 C37 1.390(13)
C37 C38 1.381(12)
C37 H37 0.9500
C38 H38 0.9500
C39 C314 1.394(12)
C39 C310 1.398(12)
C310 C311 1.369(12)
C310 H310 0.9500
C311 C312 1.385(10)
C311 H311 0.9500
C312 C313 1.393(12)
C313 C314 1.389(13)
C313 H313 0.9500
C314 H314 0.9500
C315 H35A 0.9800
C315 H35B 0.9800
C315 H35C 0.9800
C316 H36A 0.9800
C316 H36B 0.9800
C316 H36C 0.9800
O41 N42 1.248(8)
N41 C43 1.384(10)
N41 C41 1.446(10)
N41 C42 1.469(10)
N42 N43 1.242(10)
N42 C46 1.502(12)
N43 C49 1.474(12)
N44 C412 1.375(10)
N44 C416 1.442(11)
N44 C415 1.457(10)
C41 H41A 0.9800
C41 H41B 0.9800
C41 H41C 0.9800
C42 H42A 0.9800
C42 H42B 0.9800
C42 H42C 0.9800
C43 C44 1.392(10)
C43 C48 1.416(10)
C44 C45 1.406(13)
C44 H44 0.9500
C45 C46 1.418(12)
C45 H45 0.9500
C46 C47 1.371(11)
C47 C48 1.359(12)
C47 H47 0.9500
C48 H48 0.9500
C49 C410 1.368(12)
C49 C414 1.402(12)
C410 C411 1.362(13)
C410 H410 0.9500
C411 C412 1.420(10)
C411 H411 0.9500
C412 C413 1.392(10)
C413 C414 1.398(12)
C413 H413 0.9500
C414 H414 0.9500
C415 H45A 0.9800
C415 H45B 0.9800
C415 H45C 0.9800
C416 H46A 0.9800
C416 H46B 0.9800
C416 H46C 0.9800
O51 N52 1.321(10)
N51 C53 1.361(10)
N51 C51 1.422(12)
N51 C52 1.439(13)
N52 N53 1.287(10)
N52 C56 1.429(11)
N53 C59 1.392(10)
N54 C512 1.303(10)
N54 C515 1.454(11)
N54 C516 1.478(10)
C51 H51A 0.9800
C51 H51B 0.9800
C51 H51C 0.9800
C52 H52A 0.9800
C52 H52B 0.9800
C52 H52C 0.9800
C53 C54 1.414(12)
C53 C58 1.415(11)
C54 C55 1.350(12)
C54 H54 0.9500
C55 C56 1.375(12)
C55 H55 0.9500
C56 C57 1.403(13)
C57 C58 1.402(12)
C57 H57 0.9500
C58 H58 0.9500
C59 C514 1.392(12)
C59 C510 1.421(12)
C510 C511 1.427(12)
C510 H510 0.9500
C511 C512 1.403(12)
C511 H511 0.9500
C512 C513 1.425(11)
C513 C514 1.367(12)
C513 H513 0.9500
C514 H514 0.9500
C515 H55A 0.9800
C515 H55B 0.9800
C515 H55C 0.9800
C516 H56A 0.9800
C516 H56B 0.9800
C516 H56C 0.9800
O61 N62 1.270(12)
N61 C63 1.282(13)
N61 C62 1.538(16)
N61 C61 1.558(15)
N62 N63 1.259(14)
N62 C66 1.413(14)
N63 C69 1.413(14)
N64 C612 1.325(12)
N64 C616 1.449(15)
N64 C615 1.469(13)
C61 H61A 0.9800
C61 H61B 0.9800
C61 H61C 0.9800
C62 H62A 0.9800
C62 H62B 0.9800
C62 H62C 0.9800
C63 C68 1.404(15)
C63 C64 1.436(16)
C64 C65 1.374(14)
C64 H64 0.9500
C65 C66 1.369(16)
C65 H65 0.9500
C66 C67 1.462(18)
C67 C68 1.344(16)
C67 H67 0.9500
C68 H68 0.9500
C69 C614 1.416(14)
C69 C610 1.417(15)
C610 C611 1.360(15)
C610 H610 0.9500
C611 C612 1.432(12)
C611 H611 0.9500
C612 C613 1.415(13)
C613 C614 1.367(13)
C613 H613 0.9500
C614 H614 0.9500
C615 H65A 0.9800
C615 H65B 0.9800
C615 H65C 0.9800
C616 H66A 0.9800
C616 H66B 0.9800
C616 H66C 0.9800
O71 N72 1.31(3)
N71 C71 1.48(3)
N71 C72 1.51(3)
N72 N73 1.34(3)
N72 C76 1.43(3)
N73 C79 1.38(3)
N74 C712 1.44(3)
N74 C716 1.46(3)
N74 C715 1.46(3)
C74 C75 1.41(3)
C75 C76 1.44(3)
C76 C77 1.34(4)
C77 C78 1.36(4)
C79 C714 1.43(3)
C79 C710 1.45(4)
C710 C711 1.25(3)
C711 C712 1.53(3)
C712 C713 1.38(3)
C713 C714 1.40(3)
O81 N82 1.35(3)
N81 C82 1.32(3)
N81 C81 1.51(3)
N81 C83 1.54(4)
N82 N83 1.20(3)
N82 C86 1.56(4)
N83 C89 1.45(3)
N84 C816 1.39(3)
N84 C815 1.40(3)
C83 C88 1.31(4)
C83 C84 1.42(4)
C84 C85 1.55(4)
C85 C86 1.24(4)
C86 C87 1.40(4)
C87 C88 1.42(4)
C89 C814 1.33(4)
C89 C810 1.43(4)
C810 C811 1.53(4)
C813 C814 1.52(4)

loop_
_geom_hbond_atom_site_label_D
_geom_hbond_atom_site_label_H
_geom_hbond_atom_site_label_A
_geom_hbond_site_symmetry_A
_geom_hbond_distance_DH
_geom_hbond_distance_HA
_geom_hbond_distance_DA
_geom_hbond_angle_DHA
_geom_hbond_publ_flag
C15 H15 O11 . 0.95 2.35 2.708(8) 101 yes
C25 H25 O21 . 0.95 2.41 2.745(8) 101 yes
C35 H35 O31 . 0.95 2.32 2.651(12) 100 yes
C45 H45 O41 . 0.95 2.36 2.687(12) 100 yes
C55 H55 O51 . 0.95 2.38 2.722(12) 100 yes
C65 H65 O61 . 0.95 2.33 2.663(16) 100 yes
C110 H110 O11 . 0.95 2.15 2.742(8) 119 yes
C114 H114 O61 1_455 0.95 2.51 3.328(12) 144 yes
C210 H210 O21 . 0.95 2.13 2.727(10) 120 yes
C214 H214 O31 1_655 0.95 2.50 3.402(10) 158 yes
C310 H310 O31 . 0.95 2.21 2.750(12) 115 yes
C410 H410 O41 . 0.95 2.17 2.732(11) 117 yes
C414 H414 O51 . 0.95 2.57 3.448(12) 153 yes
C510 H510 O51 . 0.95 2.09 2.684(11) 120 yes
C514 H514 O41 1_455 0.95 2.48 3.323(11) 148 yes
C610 H610 O61 . 0.95 2.20 2.726(16) 115 yes
C614 H614 O11 . 0.95 2.58 3.471(12) 156 yes

loop_
_geom_torsion_atom_site_label_1
_geom_torsion_atom_site_label_2
_geom_torsion_atom_site_label_3
_geom_torsion_atom_site_label_4
_geom_torsion
O11 N12 N13 C19 -1.1(10)
C16 N12 N13 C19 177.3(5)
C12 N11 C13 C18 -174.1(7)
C11 N11 C13 C18 4.6(10)
C12 N11 C13 C14 3.5(10)
C11 N11 C13 C14 -177.8(6)
N11 C13 C14 C15 -178.4(6)
C18 C13 C14 C15 -0.8(10)
C13 C14 C15 C16 1.3(11)
C14 C15 C16 C17 -0.9(10)
C14 C15 C16 N12 177.2(6)
N13 N12 C16 C15 -177.2(6)
O11 N12 C16 C15 1.5(9)
N13 N12 C16 C17 0.9(9)
O11 N12 C16 C17 179.5(6)
C15 C16 C17 C18 -0.2(10)
N12 C16 C17 C18 -178.2(6)
C16 C17 C18 C13 0.7(10)
N11 C13 C18 C17 177.4(6)
C14 C13 C18 C17 -0.2(10)
N12 N13 C19 C114 -179.4(6)
N12 N13 C19 C110 5.2(11)
N13 C19 C110 C111 178.7(7)
C114 C19 C110 C111 3.6(10)
C19 C110 C111 C112 -5.4(10)
C115 N14 C112 C113 1.1(10)
C116 N14 C112 C113 178.0(7)
C115 N14 C112 C111 -175.7(6)
C116 N14 C112 C111 1.3(10)
C110 C111 C112 N14 -175.9(6)
C110 C111 C112 C113 7.2(10)
N14 C112 C113 C114 175.6(7)
C111 C112 C113 C114 -7.6(10)
C112 C113 C114 C19 6.1(11)
N13 C19 C114 C113 -179.9(6)
C110 C19 C114 C113 -3.9(10)
O21 N22 N23 C29 -0.5(10)
C26 N22 N23 C29 176.7(6)
C22 N21 C23 C24 4.5(10)
C21 N21 C23 C24 -178.9(7)
C22 N21 C23 C28 -170.0(7)
C21 N21 C23 C28 6.6(11)
N21 C23 C24 C25 -179.0(7)
C28 C23 C24 C25 -4.3(10)
C23 C24 C25 C26 3.5(11)
C24 C25 C26 C27 -2.1(11)
C24 C25 C26 N22 177.7(7)
N23 N22 C26 C25 -179.2(6)
O21 N22 C26 C25 -1.8(10)
N23 N22 C26 C27 0.6(9)
O21 N22 C26 C27 178.0(6)
C25 C26 C27 C28 1.6(10)
N22 C26 C27 C28 -178.2(6)
C26 C27 C28 C23 -2.6(11)
N21 C23 C28 C27 178.5(7)
C24 C23 C28 C27 3.9(10)
N22 N23 C29 C210 6.6(11)
N22 N23 C29 C214 -179.2(6)
C214 C29 C210 C211 5.9(10)
N23 C29 C210 C211 179.8(7)
C29 C210 C211 C212 -7.1(11)
C215 N24 C212 C213 -3.8(11)
C216 N24 C212 C213 -177.9(7)
C215 N24 C212 C211 -178.0(7)
C216 N24 C212 C211 7.9(11)
C210 C211 C212 N24 -178.3(7)
C210 C211 C212 C213 7.3(10)
C210 C29 C214 C213 -5.2(10)
N23 C29 C214 C213 179.8(6)
C29 C214 C213 C212 5.9(11)
N24 C212 C213 C214 178.8(7)
C211 C212 C213 C214 -6.8(11)
O31 N32 N33 C39 -2.0(13)
C36 N32 N33 C39 -179.2(6)
C31 N31 C33 C34 177.4(8)
C32 N31 C33 C34 -6.9(13)
C31 N31 C33 C38 -1.7(13)
C32 N31 C33 C38 174.0(8)
N31 C33 C34 C35 178.2(8)
C38 C33 C34 C35 -2.6(12)
C33 C34 C35 C36 -0.6(12)
C34 C35 C36 C37 3.1(12)
C34 C35 C36 N32 -177.2(7)
N33 N32 C36 C37 -4.0(12)
O31 N32 C36 C37 178.5(8)
N33 N32 C36 C35 176.4(7)
O31 N32 C36 C35 -1.1(11)
C35 C36 C37 C38 -2.3(12)
N32 C36 C37 C38 178.1(7)
C36 C37 C38 C33 -1.2(12)
C34 C33 C38 C37 3.6(12)
N31 C33 C38 C37 -177.3(8)
N32 N33 C39 C314 179.7(7)
N32 N33 C39 C310 1.9(13)
C314 C39 C310 C311 5.4(11)
N33 C39 C310 C311 -177.0(8)
C39 C310 C311 C312 -3.4(11)
C310 C311 C312 N34 176.6(7)
C310 C311 C312 C313 0.6(11)
C316 N34 C312 C311 3.1(12)
C315 N34 C312 C311 177.6(7)
C316 N34 C312 C313 179.1(8)
C315 N34 C312 C313 -6.4(11)
C311 C312 C313 C314 0.0(11)
N34 C312 C313 C314 -176.1(7)
C312 C313 C314 C39 2.3(12)
C310 C39 C314 C313 -4.9(12)
N33 C39 C314 C313 176.9(7)
O41 N42 N43 C49 -0.1(12)
C46 N42 N43 C49 -177.8(6)
C41 N41 C43 C44 179.8(7)
C42 N41 C43 C44 -2.8(12)
C41 N41 C43 C48 -5.8(12)
C42 N41 C43 C48 171.7(7)
N41 C43 C44 C45 179.0(7)
C48 C43 C44 C45 4.4(11)
C43 C44 C45 C46 -6.2(12)
C44 C45 C46 C47 6.5(12)
C44 C45 C46 N42 -175.4(7)
N43 N42 C46 C47 -3.4(11)
O41 N42 C46 C47 178.6(7)
N43 N42 C46 C45 178.7(7)
O41 N42 C46 C45 0.7(10)
C45 C46 C47 C48 -5.3(12)
N42 C46 C47 C48 176.9(7)
C46 C47 C48 C43 3.3(12)
N41 C43 C48 C47 -177.3(7)
C44 C43 C48 C47 -2.8(11)
N42 N43 C49 C410 -4.1(13)
N42 N43 C49 C414 -180.0(7)
C414 C49 C410 C411 -3.6(12)
N43 C49 C410 C411 -179.2(8)
C49 C410 C411 C412 6.0(11)
C416 N44 C412 C413 176.9(7)
C415 N44 C412 C413 2.4(11)
C416 N44 C412 C411 -8.4(11)
C415 N44 C412 C411 177.0(7)
C410 C411 C412 N44 177.5(7)
C410 C411 C412 C413 -7.6(10)
N44 C412 C413 C414 -177.8(7)
C411 C412 C413 C414 7.3(10)
C412 C413 C414 C49 -5.3(11)
C410 C49 C414 C413 3.2(11)
N43 C49 C414 C413 179.8(7)
O51 N52 N53 C59 1.0(13)
C56 N52 N53 C59 179.6(8)
C51 N51 C53 C54 -177.5(9)
C52 N51 C53 C54 8.0(13)
C51 N51 C53 C58 -0.2(14)
C52 N51 C53 C58 -174.6(9)
N51 C53 C54 C55 -178.6(9)
C58 C53 C54 C55 4.0(13)
C53 C54 C55 C56 -4.8(14)
C54 C55 C56 C57 4.9(14)
C54 C55 C56 N52 179.5(8)
N53 N52 C56 C55 -175.2(8)
O51 N52 C56 C55 3.5(12)
N53 N52 C56 C57 -0.6(12)
O51 N52 C56 C57 178.1(8)
C55 C56 C57 C58 -4.2(13)
N52 C56 C57 C58 -178.9(8)
C56 C57 C58 C53 3.6(14)
N51 C53 C58 C57 179.2(9)
C54 C53 C58 C57 -3.4(13)
N52 N53 C59 C514 -176.3(8)
N52 N53 C59 C510 1.1(14)
N53 C59 C510 C511 177.3(9)
C514 C59 C510 C511 -5.5(13)
C59 C510 C511 C512 5.4(13)
C515 N54 C512 C511 179.2(8)
C516 N54 C512 C511 -2.6(12)
C515 N54 C512 C513 3.6(13)
C516 N54 C512 C513 -178.2(8)
C510 C511 C512 N54 -179.6(8)
C510 C511 C512 C513 -3.9(12)
N54 C512 C513 C514 178.4(8)
C511 C512 C513 C514 2.7(13)
C512 C513 C514 C59 -3.1(14)
N53 C59 C514 C513 -177.9(8)
C510 C59 C514 C513 4.6(14)
O61 N62 N63 C69 -1.0(17)
C66 N62 N63 C69 178.5(10)
C62 N61 C63 C68 168.2(11)
C61 N61 C63 C68 5.5(17)
C62 N61 C63 C64 -20.2(17)
C61 N61 C63 C64 177.1(10)
N61 C63 C64 C65 179.1(11)
C68 C63 C64 C65 -8.9(17)
C63 C64 C65 C66 4.8(17)
C64 C65 C66 N62 -178.5(10)
C64 C65 C66 C67 -1.0(17)
N63 N62 C66 C65 179.1(11)
O61 N62 C66 C65 -1.3(16)
N63 N62 C66 C67 1.7(16)
O61 N62 C66 C67 -178.7(10)
C65 C66 C67 C68 1.6(17)
N62 C66 C67 C68 178.9(11)
C66 C67 C68 C63 -6.0(17)
N61 C63 C68 C67 -178.8(11)
C64 C63 C68 C67 9.4(17)
N62 N63 C69 C614 178.5(10)
N62 N63 C69 C610 3.2(18)
N63 C69 C610 C611 -176.3(11)
C614 C69 C610 C611 8.5(14)
C69 C610 C611 C612 -8.9(15)
C616 N64 C612 C613 174.2(10)
C615 N64 C612 C613 -3.2(15)
C616 N64 C612 C611 -1.2(16)
C615 N64 C612 C611 -178.5(9)
C610 C611 C612 N64 -178.1(10)
C610 C611 C612 C613 6.0(14)
N64 C612 C613 C614 -179.7(10)
C611 C612 C613 C614 -3.8(14)
C612 C613 C614 C69 4.7(16)
N63 C69 C614 C613 177.1(10)
C610 C69 C614 C613 -6.7(14)
O71 N72 N73 C79 -1(3)
C76 N72 N73 C79 -179(2)
O71 N72 C76 C77 176(2)
N73 N72 C76 C77 -6(4)
O71 N72 C76 C75 -2(3)
N73 N72 C76 C75 175.9(19)
C74 C75 C76 C77 3(3)
C74 C75 C76 N72 -179(2)
N72 C76 C77 C78 179(2)
C75 C76 C77 C78 -4(4)
N72 N73 C79 C714 180(2)
N72 N73 C79 C710 1(5)
N73 C79 C710 C711 179(3)
C714 C79 C710 C711 1(4)
C79 C710 C711 C712 4(4)
C716 N74 C712 C713 175(2)
C715 N74 C712 C713 0(3)
C716 N74 C712 C711 -8(3)
C715 N74 C712 C711 177(2)
C710 C711 C712 C713 -7(3)
C710 C711 C712 N74 176(2)
N74 C712 C713 C714 -176(2)
C711 C712 C713 C714 7(4)
C712 C713 C714 C79 -2(4)
N73 C79 C714 C713 179(2)
C710 C79 C714 C713 -2(3)
O81 N82 N83 C89 -3(4)
C86 N82 N83 C89 176(2)
C82 N81 C83 C88 -173(3)
C81 N81 C83 C88 2(3)
C82 N81 C83 C84 6(3)
C81 N81 C83 C84 -178(2)
C88 C83 C84 C85 0(4)
N81 C83 C84 C85 -179.3(19)
C83 C84 C85 C86 0(4)
C84 C85 C86 C87 1(4)
C84 C85 C86 N82 177(2)
N83 N82 C86 C85 -179(3)
O81 N82 C86 C85 0(3)
N83 N82 C86 C87 -2(3)
O81 N82 C86 C87 177(2)
C85 C86 C87 C88 -2(4)
N82 C86 C87 C88 -179(2)
C84 C83 C88 C87 -2(4)
N81 C83 C88 C87 178(2)
C86 C87 C88 C83 3(4)
N82 N83 C89 C814 -179(3)
N82 N83 C89 C810 8(4)
C814 C89 C810 C811 7(4)
N83 C89 C810 C811 179(2)
C810 C89 C814 C813 -11(4)
N83 C89 C814 C813 176(2)
